data_7008756
loop_
_publ_author_name
'Fondo, Matilde'
'Ocampo, Noelia'
'Garc\'ia-Deibe, Ana M.'
'Corbella, Montserrat'
'Bermejo, Manuel R.'
'Sanmart\'in, Jes\'us'

_publ_section_title
;
 Ferromagnetism in dinuclear copper(ii)-phenolate complexes with
 exogenous O-donor bridges: a comparative study
;
_journal_issue 23
_journal_name_full 'Dalton Transactions'
_journal_page_first 3785
_journal_paper_doi 10.1039/b507068f
_journal_year 2005
_chemical_formula_moiety '2(C27 H25 Br3 Cu2 N4 O3), 2(C2 H3 N2), 2.25 (H2 O)'
_chemical_formula_sum 'C58 H64.5 Br6 Cu4 N10 O10.25'
_chemical_formula_weight 1797.78
_chemical_name_systematic
;
?
;
_space_group_IT_number 2
_symmetry_cell_setting triclinic
_symmetry_space_group_name_Hall '-P 1'
_symmetry_space_group_name_H-M 'P -1'
_atom_sites_solution_hydrogens geom
_atom_sites_solution_primary direct
_atom_sites_solution_secondary difmap
_audit_creation_method SHELXL-97
_cell_angle_alpha 85.798(2)
_cell_angle_beta 80.565(2)
_cell_angle_gamma 77.818(2)
_cell_formula_units_Z 2
_cell_length_a 12.6006(14)
_cell_length_b 16.1358(18)
_cell_length_c 16.2462(18)
_cell_measurement_reflns_used 2996
_cell_measurement_temperature 123(2)
_cell_measurement_theta_max 55.37
_cell_measurement_theta_min 4.51
_cell_volume 3182.6(6)
_computing_cell_refinement 'BRUKER Smart'
_computing_data_collection 'BRUKER Smart'
_computing_data_reduction 'BRUKER Saint'
_computing_structure_refinement 'SHELXL-97 (Sheldrick, 1997)'
_computing_structure_solution 'SIR-92 (Altomare, 1993)'
_diffrn_ambient_temperature 120(2)
_diffrn_measured_fraction_theta_full 0.953
_diffrn_measured_fraction_theta_max 0.953
_diffrn_measurement_device_type 'Smart-CCD-1000 BRUKER'
_diffrn_measurement_method 'omega scans'
_diffrn_radiation_monochromator graphite
_diffrn_radiation_source 'fine-focus sealed tube'
_diffrn_radiation_type MoK\a
_diffrn_radiation_wavelength 0.71073
_diffrn_reflns_av_R_equivalents 0.0302
_diffrn_reflns_av_sigmaI/netI 0.0552
_diffrn_reflns_limit_h_max 16
_diffrn_reflns_limit_h_min -16
_diffrn_reflns_limit_k_max 21
_diffrn_reflns_limit_k_min -21
_diffrn_reflns_limit_l_max 21
_diffrn_reflns_limit_l_min 0
_diffrn_reflns_number 39645
_diffrn_reflns_theta_full 28.32
_diffrn_reflns_theta_max 28.32
_diffrn_reflns_theta_min 1.67
_exptl_absorpt_coefficient_mu 5.150
_exptl_absorpt_correction_T_max 1.00000
_exptl_absorpt_correction_T_min 0.539214
_exptl_absorpt_correction_type empirical
_exptl_absorpt_process_details SADABS
_exptl_crystal_colour green
_exptl_crystal_density_diffrn 1.873
_exptl_crystal_density_method 'not measured'
_exptl_crystal_description prism
_exptl_crystal_F_000 1772
_exptl_crystal_size_max 0.46
_exptl_crystal_size_mid 0.16
_exptl_crystal_size_min 0.11
_refine_diff_density_max 0.892
_refine_diff_density_min -0.763
_refine_diff_density_rms 0.120
_refine_ls_extinction_method none
_refine_ls_goodness_of_fit_ref 1.030
_refine_ls_hydrogen_treatment mixed
_refine_ls_matrix_type full
_refine_ls_number_parameters 824
_refine_ls_number_reflns 15114
_refine_ls_number_restraints 0
_refine_ls_restrained_S_all 1.030
_refine_ls_R_factor_all 0.0721
_refine_ls_R_factor_gt 0.0355
_refine_ls_shift/su_max 0.001
_refine_ls_shift/su_mean 0.000
_refine_ls_structure_factor_coef Fsqd
_refine_ls_weighting_details 'calc w=1/[\s^2^(Fo^2^)+(0.0270P)^2^+3.3857P] where P=(Fo^2^+2Fc^2^)/3'
_refine_ls_weighting_scheme calc
_refine_ls_wR_factor_gt 0.0670
_refine_ls_wR_factor_ref 0.0786
_reflns_number_gt 10648
_reflns_number_total 15114
_reflns_threshold_expression >2sigma(I)
_cod_data_source_file b507068f.txt
_cod_data_source_block 2_MeCN.1.125H2O
_cod_depositor_comments
;
The following automatic conversions were performed:
'_symmetry_cell_setting' value 'Triclinic' changed to 'triclinic'
according to '/home/saulius/struct/CIF-dictionaries/cif_core.dic'
dictionary named 'cif_core.dic' version 2.4.1 from 2010-06-29.

Automatic conversion script
Id: cif_fix_enum 1527 2010-12-29 10:47:43Z saulius 
;
_cod_database_code 7008756

loop_
_symmetry_equiv_pos_as_xyz
'x, y, z'
'-x, -y, -z'

loop_
_atom_site_label
_atom_site_type_symbol
_atom_site_fract_x
_atom_site_fract_y
_atom_site_fract_z
_atom_site_U_iso_or_equiv
_atom_site_adp_type
_atom_site_occupancy
_atom_site_symmetry_multiplicity
_atom_site_calc_flag
_atom_site_refinement_flags
_atom_site_disorder_assembly
_atom_site_disorder_group
Cu11 Cu 0.27594(3) 0.18236(3) 0.08780(3) 0.01874(10) Uani 1 1 d . . .
Cu12 Cu 0.08492(3) 0.32701(3) 0.11708(3) 0.01784(10) Uani 1 1 d . . .
O101 O 0.2320(2) 0.08773(16) 0.15250(16) 0.0224(6) Uani 1 1 d . . .
O102 O -0.0460(2) 0.29266(16) 0.17989(16) 0.0224(6) Uani 1 1 d . . .
O103 O 0.23109(19) 0.28316(15) 0.18314(15) 0.0183(5) Uani 1 1 d . . .
N101 N 0.4314(2) 0.13899(19) 0.0931(2) 0.0213(7) Uani 1 1 d . . .
N102 N 0.0371(2) 0.44328(18) 0.15230(19) 0.0186(7) Uani 1 1 d . . .
N103 N 0.3336(2) 0.26848(19) -0.00286(19) 0.0203(7) Uani 1 1 d . . .
N104 N 0.1903(2) 0.38339(19) 0.02065(18) 0.0190(7) Uani 1 1 d . . .
O1 O 0.1288(2) 0.22169(17) 0.06262(17) 0.0206(6) Uani 1 1 d . . .
C100 C 0.2951(3) 0.0218(2) 0.1819(2) 0.0192(8) Uani 1 1 d . . .
C101 C 0.2461(3) -0.0415(2) 0.2289(2) 0.0231(8) Uani 1 1 d . . .
H101 H 0.1682 -0.0336 0.2384 0.028 Uiso 1 1 calc R . .
C102 C 0.3066(3) -0.1136(2) 0.2611(2) 0.0230(8) Uani 1 1 d . . .
H102 H 0.2708 -0.1543 0.2931 0.028 Uiso 1 1 calc R . .
C103 C 0.4209(3) -0.1270(2) 0.2466(2) 0.0216(8) Uani 1 1 d . . .
Br11 Br 0.50383(3) -0.23071(2) 0.28682(3) 0.02765(9) Uani 1 1 d . . .
C104 C 0.4733(3) -0.0673(2) 0.2030(2) 0.0221(8) Uani 1 1 d . . .
H104 H 0.5512 -0.0768 0.1945 0.027 Uiso 1 1 calc R . .
C105 C 0.4126(3) 0.0077(2) 0.1708(2) 0.0207(8) Uani 1 1 d . . .
C106 C 0.4732(3) 0.0676(2) 0.1267(2) 0.0244(9) Uani 1 1 d . . .
H106 H 0.5510 0.0532 0.1219 0.029 Uiso 1 1 calc R . .
C107 C 0.5027(3) 0.1946(2) 0.0501(3) 0.0268(9) Uani 1 1 d . . .
H10A H 0.5778 0.1616 0.0331 0.032 Uiso 1 1 calc R . .
H10B H 0.5067 0.2394 0.0873 0.032 Uiso 1 1 calc R . .
C108 C 0.4532(3) 0.2339(2) -0.0260(2) 0.0250(9) Uani 1 1 d . . .
H10C H 0.4906 0.2800 -0.0508 0.030 Uiso 1 1 calc R . .
H10D H 0.4646 0.1905 -0.0683 0.030 Uiso 1 1 calc R . .
C109 C 0.2770(3) 0.2770(3) -0.0783(2) 0.0250(9) Uani 1 1 d . . .
H10E H 0.2484 0.2254 -0.0840 0.030 Uiso 1 1 calc R . .
H10F H 0.3281 0.2863 -0.1297 0.030 Uiso 1 1 calc R . .
C110 C 0.1829(3) 0.3540(3) -0.0632(2) 0.0250(9) Uani 1 1 d . . .
H11A H 0.1917 0.3991 -0.1069 0.030 Uiso 1 1 calc R . .
H11B H 0.1113 0.3380 -0.0630 0.030 Uiso 1 1 calc R . .
C111 C 0.1521(3) 0.4763(2) 0.0262(2) 0.0223(8) Uani 1 1 d . . .
H11C H 0.0920 0.4959 -0.0074 0.027 Uiso 1 1 calc R . .
H11D H 0.2133 0.5050 0.0031 0.027 Uiso 1 1 calc R . .
C112 C 0.1114(3) 0.4996(2) 0.1166(2) 0.0221(8) Uani 1 1 d . . .
H11E H 0.1740 0.4921 0.1480 0.027 Uiso 1 1 calc R . .
H11F H 0.0721 0.5596 0.1193 0.027 Uiso 1 1 calc R . .
C113 C -0.0515(3) 0.4739(2) 0.2021(2) 0.0198(8) Uani 1 1 d . . .
H113 H -0.0631 0.5320 0.2149 0.024 Uiso 1 1 calc R . .
C114 C -0.1334(3) 0.4273(2) 0.2395(2) 0.0187(8) Uani 1 1 d . . .
C115 C -0.2230(3) 0.4728(2) 0.2929(2) 0.0216(8) Uani 1 1 d . . .
H115 H -0.2247 0.5302 0.3037 0.026 Uiso 1 1 calc R . .
C116 C -0.3072(3) 0.4352(3) 0.3293(2) 0.0245(9) Uani 1 1 d . . .
Br12 Br -0.42332(3) 0.49645(3) 0.40541(3) 0.03338(11) Uani 1 1 d . . .
C117 C -0.3074(3) 0.3515(3) 0.3136(2) 0.0232(8) Uani 1 1 d . . .
H117 H -0.3672 0.3263 0.3386 0.028 Uiso 1 1 calc R . .
C118 C -0.2206(3) 0.3052(2) 0.2620(2) 0.0230(8) Uani 1 1 d . . .
H118 H -0.2220 0.2485 0.2509 0.028 Uiso 1 1 calc R . .
C119 C -0.1294(3) 0.3407(2) 0.2251(2) 0.0187(8) Uani 1 1 d . . .
C120 C 0.3106(3) 0.3575(2) 0.0238(2) 0.0176(7) Uani 1 1 d . . .
H120 H 0.3494 0.3913 -0.0208 0.021 Uiso 1 1 calc R . .
C121 C 0.3435(3) 0.3723(2) 0.1051(2) 0.0181(8) Uani 1 1 d . . .
C122 C 0.4128(3) 0.4294(2) 0.1041(2) 0.0176(7) Uani 1 1 d . . .
H122 H 0.4392 0.4558 0.0528 0.021 Uiso 1 1 calc R . .
C123 C 0.4429(3) 0.4475(2) 0.1774(2) 0.0194(8) Uani 1 1 d . . .
Br13 Br 0.53397(3) 0.52898(2) 0.17472(2) 0.02242(9) Uani 1 1 d . . .
C124 C 0.4058(3) 0.4086(2) 0.2525(2) 0.0210(8) Uani 1 1 d . . .
H124 H 0.4276 0.4210 0.3028 0.025 Uiso 1 1 calc R . .
C125 C 0.3370(3) 0.3519(2) 0.2543(2) 0.0204(8) Uani 1 1 d . . .
H125 H 0.3137 0.3247 0.3059 0.024 Uiso 1 1 calc R . .
C126 C 0.3006(3) 0.3334(2) 0.1810(2) 0.0169(7) Uani 1 1 d . . .
H1 H 0.100(4) 0.189(3) 0.079(3) 0.029(14) Uiso 1 1 d . . .
Cu21 Cu 0.10358(4) 0.10307(3) 0.51665(3) 0.01700(10) Uani 1 1 d . . .
Cu22 Cu -0.08100(3) 0.21648(3) 0.62041(3) 0.01646(10) Uani 1 1 d . . .
O201 O 0.1895(2) 0.03231(15) 0.59475(15) 0.0199(6) Uani 1 1 d . . .
O202 O -0.0513(2) 0.18952(16) 0.73319(15) 0.0228(6) Uani 1 1 d . . .
O203 O 0.08133(19) 0.23058(14) 0.57463(15) 0.0163(5) Uani 1 1 d . . .
N201 N 0.2302(2) 0.09161(18) 0.42957(18) 0.0185(6) Uani 1 1 d . . .
N202 N -0.2202(2) 0.29373(18) 0.65861(18) 0.0157(6) Uani 1 1 d . . .
N203 N 0.0168(2) 0.16485(18) 0.42064(18) 0.0164(6) Uani 1 1 d . . .
N204 N -0.1248(2) 0.24972(18) 0.50279(18) 0.0163(6) Uani 1 1 d . . .
O2 O -0.0333(2) 0.09422(17) 0.58528(18) 0.0197(6) Uani 1 1 d . . .
C200 C 0.2836(3) -0.0205(2) 0.5761(2) 0.0187(8) Uani 1 1 d . . .
C201 C 0.3254(3) -0.0776(2) 0.6388(2) 0.0232(8) Uani 1 1 d . . .
H201 H 0.2876 -0.0738 0.6944 0.028 Uiso 1 1 calc R . .
C202 C 0.4193(3) -0.1384(2) 0.6213(2) 0.0244(9) Uani 1 1 d . . .
H202 H 0.4453 -0.1762 0.6646 0.029 Uiso 1 1 calc R . .
C203 C 0.4763(3) -0.1448(2) 0.5409(3) 0.0251(9) Uani 1 1 d . . .
Br21 Br 0.60328(3) -0.23265(3) 0.51674(3) 0.03322(11) Uani 1 1 d . . .
C204 C 0.4426(3) -0.0879(2) 0.4787(2) 0.0226(8) Uani 1 1 d . . .
H204 H 0.4845 -0.0910 0.4244 0.027 Uiso 1 1 calc R . .
C205 C 0.3466(3) -0.0250(2) 0.4948(2) 0.0182(8) Uani 1 1 d . . .
C206 C 0.3186(3) 0.0344(2) 0.4270(2) 0.0209(8) Uani 1 1 d . . .
H206 H 0.3694 0.0308 0.3766 0.025 Uiso 1 1 calc R . .
C207 C 0.2114(3) 0.1502(2) 0.3576(2) 0.0195(8) Uani 1 1 d . . .
H20A H 0.2655 0.1305 0.3081 0.023 Uiso 1 1 calc R . .
H20B H 0.2191 0.2077 0.3698 0.023 Uiso 1 1 calc R . .
C208 C 0.0955(3) 0.1520(2) 0.3412(2) 0.0211(8) Uani 1 1 d . . .
H20C H 0.0745 0.1987 0.3002 0.025 Uiso 1 1 calc R . .
H20D H 0.0928 0.0979 0.3174 0.025 Uiso 1 1 calc R . .
C209 C -0.0820(3) 0.1290(2) 0.4167(2) 0.0206(8) Uani 1 1 d . . .
H20E H -0.0703 0.0686 0.4361 0.025 Uiso 1 1 calc R . .
H20F H -0.0988 0.1334 0.3589 0.025 Uiso 1 1 calc R . .
C210 C -0.1760(3) 0.1829(2) 0.4750(2) 0.0200(8) Uani 1 1 d . . .
H21A H -0.2377 0.2088 0.4447 0.024 Uiso 1 1 calc R . .
H21B H -0.2033 0.1480 0.5233 0.024 Uiso 1 1 calc R . .
C211 C -0.2015(3) 0.3331(2) 0.5125(2) 0.0185(8) Uani 1 1 d . . .
H21C H -0.2408 0.3468 0.4636 0.022 Uiso 1 1 calc R . .
H21D H -0.1601 0.3782 0.5160 0.022 Uiso 1 1 calc R . .
C212 C -0.2829(3) 0.3289(2) 0.5912(2) 0.0191(8) Uani 1 1 d . . .
H21E H -0.3261 0.3864 0.6047 0.023 Uiso 1 1 calc R . .
H21F H -0.3342 0.2923 0.5838 0.023 Uiso 1 1 calc R . .
C213 C -0.2566(3) 0.3174(2) 0.7336(2) 0.0166(7) Uani 1 1 d . . .
H213 H -0.3241 0.3574 0.7424 0.020 Uiso 1 1 calc R . .
C214 C -0.2035(3) 0.2883(2) 0.8053(2) 0.0165(7) Uani 1 1 d . . .
C215 C -0.2572(3) 0.3217(2) 0.8824(2) 0.0179(8) Uani 1 1 d . . .
H215 H -0.3251 0.3612 0.8849 0.021 Uiso 1 1 calc R . .
C216 C -0.2118(3) 0.2976(2) 0.9538(2) 0.0195(8) Uani 1 1 d . . .
Br22 Br -0.28925(3) 0.34009(3) 1.05790(2) 0.02706(9) Uani 1 1 d . . .
C217 C -0.1108(3) 0.2419(2) 0.9513(2) 0.0252(9) Uani 1 1 d . . .
H217 H -0.0786 0.2271 1.0006 0.030 Uiso 1 1 calc R . .
C218 C -0.0580(3) 0.2086(2) 0.8761(2) 0.0249(9) Uani 1 1 d . . .
H218 H 0.0113 0.1710 0.8747 0.030 Uiso 1 1 calc R . .
C219 C -0.1027(3) 0.2279(2) 0.8013(2) 0.0186(8) Uani 1 1 d . . .
C220 C -0.0326(3) 0.2557(2) 0.4329(2) 0.0154(7) Uani 1 1 d . . .
H220 H -0.0649 0.2797 0.3819 0.018 Uiso 1 1 calc R . .
C221 C 0.0418(3) 0.3114(2) 0.4510(2) 0.0159(7) Uani 1 1 d . . .
C222 C 0.0525(3) 0.3813(2) 0.3975(2) 0.0168(7) Uani 1 1 d . . .
H222 H 0.0166 0.3907 0.3495 0.020 Uiso 1 1 calc R . .
C223 C 0.1149(3) 0.4372(2) 0.4137(2) 0.0175(7) Uani 1 1 d . . .
Br23 Br 0.12375(3) 0.53346(2) 0.34058(2) 0.02420(9) Uani 1 1 d . . .
C224 C 0.1677(3) 0.4239(2) 0.4834(2) 0.0185(8) Uani 1 1 d . . .
H224 H 0.2111 0.4621 0.4942 0.022 Uiso 1 1 calc R . .
C225 C 0.1568(3) 0.3547(2) 0.5369(2) 0.0175(7) Uani 1 1 d . . .
H225 H 0.1932 0.3461 0.5845 0.021 Uiso 1 1 calc R . .
C226 C 0.0933(3) 0.2964(2) 0.5232(2) 0.0157(7) Uani 1 1 d . . .
H2 H -0.029(3) 0.065(3) 0.621(3) 0.024(13) Uiso 1 1 d . . .
O1W O -0.0592(3) 0.1262(2) 0.1381(2) 0.0340(8) Uani 1 1 d . . .
H1W1 H -0.050(5) 0.164(4) 0.159(4) 0.07(2) Uiso 1 1 d . . .
H1W2 H -0.047(5) 0.087(4) 0.173(4) 0.07(2) Uiso 1 1 d . . .
O2W O 0.0506(2) 0.01602(19) 0.7448(2) 0.0270(7) Uani 1 1 d . . .
H2W1 H 0.098(4) 0.019(3) 0.697(3) 0.050(15) Uiso 1 1 d . . .
H2W2 H 0.021(5) 0.066(4) 0.755(3) 0.067(19) Uiso 1 1 d . . .
O3W O -0.2911(11) 0.1394(8) 0.1487(8) 0.052(5) Uiso 0.262(10) 1 d P . .
N1S N 0.1654(4) 0.3214(3) 0.7577(3) 0.0528(12) Uani 1 1 d . . .
C10S C 0.1923(4) 0.2529(3) 0.7399(3) 0.0332(10) Uani 1 1 d . . .
C11S C 0.2265(3) 0.1652(2) 0.7170(3) 0.0317(10) Uani 1 1 d . . .
H11G H 0.2126 0.1280 0.7664 0.047 Uiso 1 1 calc R . .
H11H H 0.3051 0.1534 0.6950 0.047 Uiso 1 1 calc R . .
H11I H 0.1849 0.1547 0.6742 0.047 Uiso 1 1 calc R . .
N2S N 0.2722(4) 0.0623(3) 0.9206(3) 0.0687(15) Uani 1 1 d . . .
C20S C 0.2175(4) 0.0253(3) 0.9636(3) 0.0423(12) Uani 1 1 d . . .
C21S C 0.1496(4) -0.0235(3) 1.0194(3) 0.0535(14) Uani 1 1 d . . .
H21G H 0.0908 0.0151 1.0532 0.080 Uiso 1 1 calc R . .
H21H H 0.1947 -0.0611 1.0562 0.080 Uiso 1 1 calc R . .
H21I H 0.1173 -0.0576 0.9866 0.080 Uiso 1 1 calc R . .

loop_
_atom_site_aniso_label
_atom_site_aniso_U_11
_atom_site_aniso_U_22
_atom_site_aniso_U_33
_atom_site_aniso_U_23
_atom_site_aniso_U_13
_atom_site_aniso_U_12
Cu11 0.0167(2) 0.0176(2) 0.0204(2) -0.00260(18) 0.00096(18) -0.00237(17)
Cu12 0.0172(2) 0.0172(2) 0.0183(2) -0.00293(18) -0.00106(18) -0.00192(17)
O101 0.0179(13) 0.0193(13) 0.0286(16) -0.0012(11) 0.0006(11) -0.0035(11)
O102 0.0190(13) 0.0202(13) 0.0259(15) -0.0045(11) 0.0000(11) -0.0008(11)
O103 0.0179(13) 0.0181(13) 0.0192(14) -0.0011(10) -0.0026(10) -0.0046(10)
N101 0.0193(16) 0.0196(16) 0.0227(18) -0.0022(13) 0.0010(13) -0.0018(13)
N102 0.0190(16) 0.0163(15) 0.0192(17) -0.0009(13) -0.0034(13) -0.0003(12)
N103 0.0196(16) 0.0222(16) 0.0174(17) -0.0019(13) 0.0000(13) -0.0020(13)
N104 0.0199(16) 0.0215(16) 0.0151(16) -0.0007(13) -0.0045(13) -0.0019(13)
O1 0.0194(14) 0.0183(14) 0.0234(15) -0.0054(12) 0.0012(11) -0.0045(12)
C100 0.0196(18) 0.0199(19) 0.0174(19) -0.0062(15) 0.0005(15) -0.0032(15)
C101 0.0182(19) 0.0207(19) 0.029(2) -0.0073(17) 0.0022(16) -0.0040(15)
C102 0.025(2) 0.022(2) 0.022(2) -0.0030(16) 0.0006(16) -0.0073(16)
C103 0.024(2) 0.0168(18) 0.021(2) -0.0025(15) -0.0018(16) 0.0004(15)
Br11 0.0253(2) 0.0217(2) 0.0323(2) 0.00267(17) 0.00015(17) -0.00135(16)
C104 0.0185(19) 0.022(2) 0.025(2) -0.0035(16) -0.0011(16) -0.0021(15)
C105 0.0199(19) 0.0196(19) 0.021(2) -0.0037(15) 0.0038(15) -0.0046(15)
C106 0.0169(18) 0.025(2) 0.028(2) -0.0026(17) 0.0014(16) -0.0005(15)
C107 0.0164(19) 0.023(2) 0.038(3) 0.0041(18) 0.0018(17) -0.0019(15)
C108 0.023(2) 0.022(2) 0.024(2) 0.0009(16) 0.0080(16) -0.0016(16)
C109 0.029(2) 0.032(2) 0.016(2) -0.0027(17) -0.0009(16) -0.0097(17)
C110 0.027(2) 0.032(2) 0.017(2) -0.0013(17) -0.0055(16) -0.0062(17)
C111 0.0230(19) 0.0182(19) 0.025(2) 0.0041(16) -0.0034(16) -0.0036(15)
C112 0.026(2) 0.0145(18) 0.026(2) -0.0028(15) -0.0035(16) -0.0029(15)
C113 0.0246(19) 0.0167(18) 0.018(2) -0.0011(15) -0.0090(15) 0.0003(15)
C114 0.0190(18) 0.0206(19) 0.0153(19) 0.0021(15) -0.0055(15) 0.0000(15)
C115 0.0220(19) 0.024(2) 0.017(2) -0.0032(16) -0.0053(15) 0.0019(16)
C116 0.0195(19) 0.033(2) 0.016(2) -0.0020(17) -0.0016(15) 0.0044(16)
Br12 0.0258(2) 0.0458(3) 0.0217(2) -0.00845(19) 0.00301(17) 0.00557(18)
C117 0.0192(19) 0.036(2) 0.0148(19) 0.0006(17) -0.0034(15) -0.0064(17)
C118 0.023(2) 0.026(2) 0.019(2) 0.0002(16) -0.0062(16) -0.0024(16)
C119 0.0154(18) 0.025(2) 0.0151(19) -0.0005(15) -0.0037(14) -0.0010(15)
C120 0.0185(18) 0.0162(18) 0.0177(19) 0.0011(14) -0.0025(15) -0.0034(14)
C121 0.0164(17) 0.0202(18) 0.0166(19) -0.0004(15) -0.0005(14) -0.0026(14)
C122 0.0170(18) 0.0159(18) 0.0178(19) 0.0027(14) -0.0006(14) -0.0017(14)
C123 0.0151(17) 0.0180(18) 0.024(2) -0.0001(15) -0.0036(15) -0.0015(14)
Br13 0.02124(19) 0.02267(19) 0.0245(2) -0.00069(15) -0.00383(15) -0.00683(15)
C124 0.0201(19) 0.027(2) 0.0159(19) -0.0026(16) -0.0049(15) -0.0014(15)
C125 0.0197(19) 0.0228(19) 0.017(2) 0.0014(15) -0.0018(15) -0.0028(15)
C126 0.0163(17) 0.0154(17) 0.0173(19) -0.0013(14) -0.0023(14) 0.0007(14)
Cu21 0.0197(2) 0.0135(2) 0.0154(2) -0.00148(17) 0.00081(18) -0.00048(17)
Cu22 0.0177(2) 0.0159(2) 0.0135(2) -0.00134(17) -0.00156(17) 0.00147(17)
O201 0.0211(13) 0.0173(13) 0.0178(14) -0.0035(10) 0.0015(11) 0.0015(10)
O202 0.0226(14) 0.0243(14) 0.0158(14) -0.0033(11) -0.0004(11) 0.0070(11)
O203 0.0185(12) 0.0139(12) 0.0157(13) 0.0014(10) -0.0029(10) -0.0018(10)
N201 0.0234(16) 0.0171(15) 0.0152(16) -0.0034(12) -0.0010(13) -0.0050(13)
N202 0.0170(15) 0.0132(14) 0.0166(16) 0.0001(12) -0.0040(12) -0.0019(12)
N203 0.0207(16) 0.0141(15) 0.0137(16) -0.0021(12) 0.0007(12) -0.0041(12)
N204 0.0181(15) 0.0129(15) 0.0174(16) -0.0037(12) -0.0009(12) -0.0023(12)
O2 0.0235(14) 0.0141(13) 0.0188(15) 0.0026(12) 0.0008(11) -0.0016(11)
C200 0.0197(18) 0.0140(17) 0.024(2) -0.0052(15) -0.0053(15) -0.0031(14)
C201 0.023(2) 0.023(2) 0.023(2) -0.0037(16) -0.0047(16) -0.0011(16)
C202 0.027(2) 0.022(2) 0.025(2) 0.0005(16) -0.0101(17) -0.0020(16)
C203 0.0186(19) 0.021(2) 0.036(2) -0.0084(17) -0.0082(17) 0.0009(15)
Br21 0.0262(2) 0.0307(2) 0.0385(3) -0.01038(19) -0.00958(18) 0.01048(17)
C204 0.0209(19) 0.023(2) 0.023(2) -0.0096(16) -0.0009(16) -0.0025(15)
C205 0.0175(18) 0.0156(18) 0.022(2) -0.0045(15) -0.0025(15) -0.0023(14)
C206 0.0205(19) 0.0211(19) 0.020(2) -0.0064(15) 0.0019(15) -0.0031(15)
C207 0.0236(19) 0.0171(18) 0.0164(19) -0.0001(15) -0.0002(15) -0.0034(15)
C208 0.027(2) 0.0204(19) 0.0147(19) -0.0033(15) -0.0008(16) -0.0037(16)
C209 0.025(2) 0.0192(19) 0.019(2) -0.0036(15) -0.0028(16) -0.0083(15)
C210 0.0235(19) 0.0172(18) 0.021(2) -0.0035(15) -0.0044(16) -0.0064(15)
C211 0.0216(19) 0.0160(18) 0.0157(19) 0.0012(14) -0.0029(15) 0.0008(14)
C212 0.0189(18) 0.0209(19) 0.0162(19) -0.0014(15) -0.0054(15) 0.0012(15)
C213 0.0158(17) 0.0119(17) 0.021(2) 0.0001(14) -0.0026(15) -0.0013(13)
C214 0.0168(17) 0.0146(17) 0.0179(19) 0.0003(14) -0.0009(14) -0.0042(14)
C215 0.0177(18) 0.0141(17) 0.020(2) -0.0053(14) 0.0002(15) -0.0007(14)
C216 0.026(2) 0.0183(18) 0.0145(19) -0.0046(15) 0.0014(15) -0.0062(15)
Br22 0.0327(2) 0.0303(2) 0.0166(2) -0.00654(16) 0.00231(16) -0.00545(17)
C217 0.029(2) 0.028(2) 0.018(2) 0.0009(16) -0.0079(17) -0.0017(17)
C218 0.023(2) 0.029(2) 0.019(2) -0.0031(17) -0.0038(16) 0.0033(16)
C219 0.0191(18) 0.0176(18) 0.018(2) -0.0010(15) -0.0011(15) -0.0019(14)
C220 0.0196(18) 0.0121(17) 0.0141(18) -0.0010(14) -0.0023(14) -0.0024(14)
C221 0.0179(17) 0.0158(17) 0.0139(18) -0.0048(14) -0.0020(14) -0.0019(14)
C222 0.0204(18) 0.0174(18) 0.0121(18) -0.0012(14) -0.0031(14) -0.0020(14)
C223 0.0224(18) 0.0138(17) 0.0140(18) 0.0004(14) 0.0004(14) -0.0013(14)
Br23 0.0372(2) 0.01675(18) 0.0204(2) 0.00233(15) -0.00411(16) -0.01061(16)
C224 0.0210(18) 0.0151(17) 0.021(2) -0.0066(15) -0.0028(15) -0.0050(14)
C225 0.0165(17) 0.0170(18) 0.0178(19) -0.0042(15) -0.0032(14) 0.0010(14)
C226 0.0157(17) 0.0149(17) 0.0144(18) -0.0025(14) 0.0006(14) -0.0004(14)
O1W 0.046(2) 0.0258(18) 0.0316(19) 0.0008(16) -0.0086(15) -0.0086(15)
O2W 0.0275(16) 0.0212(16) 0.0276(17) 0.0027(13) 0.0023(13) -0.0004(12)
N1S 0.092(4) 0.031(2) 0.032(2) -0.0074(18) -0.023(2) 0.006(2)
C10S 0.046(3) 0.031(2) 0.024(2) 0.0007(19) -0.015(2) -0.005(2)
C11S 0.035(2) 0.023(2) 0.039(3) -0.0051(19) -0.015(2) -0.0039(18)
N2S 0.064(3) 0.042(3) 0.081(4) -0.001(3) 0.032(3) -0.002(2)
C20S 0.040(3) 0.036(3) 0.043(3) -0.010(2) 0.008(2) 0.001(2)
C21S 0.056(3) 0.063(4) 0.047(3) -0.012(3) 0.005(3) -0.030(3)

loop_
_atom_type_symbol
_atom_type_description
_atom_type_scat_dispersion_real
_atom_type_scat_dispersion_imag
_atom_type_scat_source
C C 0.0033 0.0016 'International Tables Vol C Tables 4.2.6.8 and 6.1.1.4'
H H 0.0000 0.0000 'International Tables Vol C Tables 4.2.6.8 and 6.1.1.4'
N N 0.0061 0.0033 'International Tables Vol C Tables 4.2.6.8 and 6.1.1.4'
O O 0.0106 0.0060 'International Tables Vol C Tables 4.2.6.8 and 6.1.1.4'
Cu Cu 0.3201 1.2651 'International Tables Vol C Tables 4.2.6.8 and 6.1.1.4'
Br Br -0.2901 2.4595 'International Tables Vol C Tables 4.2.6.8 and 6.1.1.4'

loop_
_geom_angle_atom_site_label_1
_geom_angle_atom_site_label_2
_geom_angle_atom_site_label_3
_geom_angle
_geom_angle_site_symmetry_1
_geom_angle_site_symmetry_3
_geom_angle_publ_flag
O101 Cu11 O1 90.58(12) . . ?
O101 Cu11 N101 93.18(12) . . ?
O1 Cu11 N101 170.28(13) . . ?
O101 Cu11 N103 168.26(11) . . ?
O1 Cu11 N103 90.28(12) . . ?
N101 Cu11 N103 84.24(12) . . ?
O101 Cu11 O103 101.19(10) . . ?
O1 Cu11 O103 85.71(10) . . ?
N101 Cu11 O103 102.32(11) . . ?
N103 Cu11 O103 90.55(10) . . ?
O101 Cu11 Cu12 105.85(7) . . ?
O1 Cu11 Cu12 38.78(8) . . ?
N101 Cu11 Cu12 147.07(9) . . ?
N103 Cu11 Cu12 81.90(8) . . ?
O103 Cu11 Cu12 48.35(6) . . ?
O1 Cu12 N102 169.53(13) . . ?
O1 Cu12 O102 91.62(11) . . ?
N102 Cu12 O102 92.76(12) . . ?
O1 Cu12 N104 89.92(12) . . ?
N102 Cu12 N104 82.86(12) . . ?
O102 Cu12 N104 160.85(11) . . ?
O1 Cu12 O103 86.37(10) . . ?
N102 Cu12 O103 100.84(11) . . ?
O102 Cu12 O103 111.38(10) . . ?
N104 Cu12 O103 87.77(10) . . ?
O1 Cu12 Cu11 39.29(8) . . ?
N102 Cu12 Cu11 144.95(9) . . ?
O102 Cu12 Cu11 112.77(7) . . ?
N104 Cu12 Cu11 79.80(8) . . ?
O103 Cu12 Cu11 48.52(6) . . ?
C100 O101 Cu11 127.5(2) . . ?
C119 O102 Cu12 127.3(2) . . ?
C126 O103 Cu12 118.4(2) . . ?
C126 O103 Cu11 116.0(2) . . ?
Cu12 O103 Cu11 83.14(8) . . ?
C106 N101 C107 120.2(3) . . ?
C106 N101 Cu11 126.3(3) . . ?
C107 N101 Cu11 113.5(2) . . ?
C113 N102 C112 119.0(3) . . ?
C113 N102 Cu12 126.8(3) . . ?
C112 N102 Cu12 114.2(2) . . ?
C120 N103 C108 112.4(3) . . ?
C120 N103 C109 102.2(3) . . ?
C108 N103 C109 110.3(3) . . ?
C120 N103 Cu11 114.5(2) . . ?
C108 N103 Cu11 105.6(2) . . ?
C109 N103 Cu11 112.0(2) . . ?
C111 N104 C120 111.4(3) . . ?
C111 N104 C110 111.7(3) . . ?
C120 N104 C110 101.7(3) . . ?
C111 N104 Cu12 106.2(2) . . ?
C120 N104 Cu12 115.7(2) . . ?
C110 N104 Cu12 110.3(2) . . ?
Cu12 O1 Cu11 101.93(13) . . ?
Cu12 O1 H1 116(4) . . ?
Cu11 O1 H1 105(4) . . ?
O101 C100 C101 118.7(3) . . ?
O101 C100 C105 124.8(3) . . ?
C101 C100 C105 116.5(3) . . ?
C102 C101 C100 122.5(3) . . ?
C102 C101 H101 118.7 . . ?
C100 C101 H101 118.7 . . ?
C101 C102 C103 119.6(4) . . ?
C101 C102 H102 120.2 . . ?
C103 C102 H102 120.2 . . ?
C104 C103 C102 120.7(3) . . ?
C104 C103 Br11 120.4(3) . . ?
C102 C103 Br11 118.9(3) . . ?
C103 C104 C105 120.5(3) . . ?
C103 C104 H104 119.7 . . ?
C105 C104 H104 119.7 . . ?
C104 C105 C100 120.1(3) . . ?
C104 C105 C106 117.3(3) . . ?
C100 C105 C106 122.6(3) . . ?
N101 C106 C105 125.6(3) . . ?
N101 C106 H106 117.2 . . ?
C105 C106 H106 117.2 . . ?
N101 C107 C108 107.1(3) . . ?
N101 C107 H10A 110.3 . . ?
C108 C107 H10A 110.3 . . ?
N101 C107 H10B 110.3 . . ?
C108 C107 H10B 110.3 . . ?
H10A C107 H10B 108.6 . . ?
N103 C108 C107 110.5(3) . . ?
N103 C108 H10C 109.6 . . ?
C107 C108 H10C 109.6 . . ?
N103 C108 H10D 109.6 . . ?
C107 C108 H10D 109.6 . . ?
H10C C108 H10D 108.1 . . ?
N103 C109 C110 105.0(3) . . ?
N103 C109 H10E 110.8 . . ?
C110 C109 H10E 110.8 . . ?
N103 C109 H10F 110.8 . . ?
C110 C109 H10F 110.8 . . ?
H10E C109 H10F 108.8 . . ?
N104 C110 C109 105.0(3) . . ?
N104 C110 H11A 110.7 . . ?
C109 C110 H11A 110.7 . . ?
N104 C110 H11B 110.7 . . ?
C109 C110 H11B 110.7 . . ?
H11A C110 H11B 108.8 . . ?
N104 C111 C112 110.4(3) . . ?
N104 C111 H11C 109.6 . . ?
C112 C111 H11C 109.6 . . ?
N104 C111 H11D 109.6 . . ?
C112 C111 H11D 109.6 . . ?
H11C C111 H11D 108.1 . . ?
N102 C112 C111 107.2(3) . . ?
N102 C112 H11E 110.3 . . ?
C111 C112 H11E 110.3 . . ?
N102 C112 H11F 110.3 . . ?
C111 C112 H11F 110.3 . . ?
H11E C112 H11F 108.5 . . ?
N102 C113 C114 125.2(3) . . ?
N102 C113 H113 117.4 . . ?
C114 C113 H113 117.4 . . ?
C115 C114 C119 119.8(3) . . ?
C115 C114 C113 116.0(3) . . ?
C119 C114 C113 124.2(3) . . ?
C116 C115 C114 120.6(4) . . ?
C116 C115 H115 119.7 . . ?
C114 C115 H115 119.7 . . ?
C115 C116 C117 120.8(3) . . ?
C115 C116 Br12 119.6(3) . . ?
C117 C116 Br12 119.6(3) . . ?
C118 C117 C116 120.0(4) . . ?
C118 C117 H117 120.0 . . ?
C116 C117 H117 120.0 . . ?
C117 C118 C119 121.2(4) . . ?
C117 C118 H118 119.4 . . ?
C119 C118 H118 119.4 . . ?
O102 C119 C118 119.0(3) . . ?
O102 C119 C114 123.5(3) . . ?
C118 C119 C114 117.5(3) . . ?
N103 C120 N104 101.3(3) . . ?
N103 C120 C121 117.3(3) . . ?
N104 C120 C121 114.5(3) . . ?
N103 C120 H120 107.7 . . ?
N104 C120 H120 107.7 . . ?
C121 C120 H120 107.7 . . ?
C122 C121 C126 121.2(3) . . ?
C122 C121 C120 117.5(3) . . ?
C126 C121 C120 121.2(3) . . ?
C123 C122 C121 120.0(3) . . ?
C123 C122 H122 120.0 . . ?
C121 C122 H122 120.0 . . ?
C122 C123 C124 120.5(3) . . ?
C122 C123 Br13 119.1(3) . . ?
C124 C123 Br13 120.4(3) . . ?
C125 C124 C123 120.0(3) . . ?
C125 C124 H124 120.0 . . ?
C123 C124 H124 120.0 . . ?
C124 C125 C126 121.6(3) . . ?
C124 C125 H125 119.2 . . ?
C126 C125 H125 119.2 . . ?
O103 C126 C125 121.7(3) . . ?
O103 C126 C121 121.7(3) . . ?
C125 C126 C121 116.6(3) . . ?
O2 Cu21 N201 164.86(12) . . ?
O2 Cu21 O201 92.67(11) . . ?
N201 Cu21 O201 91.52(11) . . ?
O2 Cu21 N203 89.81(12) . . ?
N201 Cu21 N203 84.15(12) . . ?
O201 Cu21 N203 171.79(11) . . ?
O2 Cu21 O203 85.52(10) . . ?
N201 Cu21 O203 108.16(11) . . ?
O201 Cu21 O203 99.08(9) . . ?
N203 Cu21 O203 88.91(10) . . ?
O2 Cu21 Cu22 42.16(8) . . ?
N201 Cu21 Cu22 148.70(9) . . ?
O201 Cu21 Cu22 106.37(7) . . ?
N203 Cu21 Cu22 80.63(8) . . ?
O203 Cu21 Cu22 44.72(6) . . ?
O202 Cu22 N202 92.16(11) . . ?
O202 Cu22 O2 94.02(11) . . ?
N202 Cu22 O2 136.57(11) . . ?
O202 Cu22 N204 175.73(11) . . ?
N202 Cu22 N204 83.66(11) . . ?
O2 Cu22 N204 88.43(11) . . ?
O202 Cu22 O203 93.43(10) . . ?
N202 Cu22 O203 135.34(11) . . ?
O2 Cu22 O203 87.11(10) . . ?
N204 Cu22 O203 90.18(10) . . ?
O202 Cu22 Cu21 103.79(7) . . ?
N202 Cu22 Cu21 163.48(9) . . ?
O2 Cu22 Cu21 39.36(8) . . ?
N204 Cu22 Cu21 80.31(8) . . ?
O203 Cu22 Cu21 49.13(6) . . ?
C200 O201 Cu21 126.8(2) . . ?
C219 O202 Cu22 127.6(2) . . ?
C226 O203 Cu22 117.0(2) . . ?
C226 O203 Cu21 117.1(2) . . ?
Cu22 O203 Cu21 86.14(8) . . ?
C206 N201 C207 120.5(3) . . ?
C206 N201 Cu21 126.5(3) . . ?
C207 N201 Cu21 112.7(2) . . ?
C213 N202 C212 119.5(3) . . ?
C213 N202 Cu22 126.7(2) . . ?
C212 N202 Cu22 113.7(2) . . ?
C220 N203 C208 111.8(3) . . ?
C220 N203 C209 101.6(3) . . ?
C208 N203 C209 110.8(3) . . ?
C220 N203 Cu21 115.1(2) . . ?
C208 N203 Cu21 106.3(2) . . ?
C209 N203 Cu21 111.3(2) . . ?
C211 N204 C210 112.9(3) . . ?
C211 N204 C220 110.1(3) . . ?
C210 N204 C220 102.8(3) . . ?
C211 N204 Cu22 104.9(2) . . ?
C210 N204 Cu22 110.1(2) . . ?
C220 N204 Cu22 116.3(2) . . ?
Cu21 O2 Cu22 98.48(12) . . ?
Cu21 O2 H2 115(3) . . ?
Cu22 O2 H2 111(3) . . ?
O201 C200 C201 119.2(3) . . ?
O201 C200 C205 123.5(3) . . ?
C201 C200 C205 117.2(3) . . ?
C202 C201 C200 121.7(4) . . ?
C202 C201 H201 119.2 . . ?
C200 C201 H201 119.2 . . ?
C201 C202 C203 120.3(4) . . ?
C201 C202 H202 119.9 . . ?
C203 C202 H202 119.9 . . ?
C204 C203 C202 120.4(3) . . ?
C204 C203 Br21 119.9(3) . . ?
C202 C203 Br21 119.7(3) . . ?
C203 C204 C205 120.5(4) . . ?
C203 C204 H204 119.7 . . ?
C205 C204 H204 119.7 . . ?
C204 C205 C200 119.8(3) . . ?
C204 C205 C206 117.3(3) . . ?
C200 C205 C206 122.9(3) . . ?
N201 C206 C205 125.0(3) . . ?
N201 C206 H206 117.5 . . ?
C205 C206 H206 117.5 . . ?
N201 C207 C208 107.3(3) . . ?
N201 C207 H20A 110.3 . . ?
C208 C207 H20A 110.3 . . ?
N201 C207 H20B 110.3 . . ?
C208 C207 H20B 110.3 . . ?
H20A C207 H20B 108.5 . . ?
N203 C208 C207 109.9(3) . . ?
N203 C208 H20C 109.7 . . ?
C207 C208 H20C 109.7 . . ?
N203 C208 H20D 109.7 . . ?
C207 C208 H20D 109.7 . . ?
H20C C208 H20D 108.2 . . ?
N203 C209 C210 105.1(3) . . ?
N203 C209 H20E 110.7 . . ?
C210 C209 H20E 110.7 . . ?
N203 C209 H20F 110.7 . . ?
C210 C209 H20F 110.7 . . ?
H20E C209 H20F 108.8 . . ?
N204 C210 C209 104.3(3) . . ?
N204 C210 H21A 110.9 . . ?
C209 C210 H21A 110.9 . . ?
N204 C210 H21B 110.9 . . ?
C209 C210 H21B 110.9 . . ?
H21A C210 H21B 108.9 . . ?
N204 C211 C212 108.8(3) . . ?
N204 C211 H21C 109.9 . . ?
C212 C211 H21C 109.9 . . ?
N204 C211 H21D 109.9 . . ?
C212 C211 H21D 109.9 . . ?
H21C C211 H21D 108.3 . . ?
N202 C212 C211 107.4(3) . . ?
N202 C212 H21E 110.2 . . ?
C211 C212 H21E 110.2 . . ?
N202 C212 H21F 110.2 . . ?
C211 C212 H21F 110.2 . . ?
H21E C212 H21F 108.5 . . ?
N202 C213 C214 125.4(3) . . ?
N202 C213 H213 117.3 . . ?
C214 C213 H213 117.3 . . ?
C215 C214 C219 120.1(3) . . ?
C215 C214 C213 116.6(3) . . ?
C219 C214 C213 123.3(3) . . ?
C216 C215 C214 120.4(3) . . ?
C216 C215 H215 119.8 . . ?
C214 C215 H215 119.8 . . ?
C215 C216 C217 120.9(3) . . ?
C215 C216 Br22 119.4(3) . . ?
C217 C216 Br22 119.7(3) . . ?
C218 C217 C216 119.1(4) . . ?
C218 C217 H217 120.4 . . ?
C216 C217 H217 120.4 . . ?
C217 C218 C219 122.7(3) . . ?
C217 C218 H218 118.7 . . ?
C219 C218 H218 118.7 . . ?
O202 C219 C218 119.3(3) . . ?
O202 C219 C214 123.9(3) . . ?
C218 C219 C214 116.8(3) . . ?
N203 C220 N204 101.1(3) . . ?
N203 C220 C221 117.0(3) . . ?
N204 C220 C221 113.3(3) . . ?
N203 C220 H220 108.3 . . ?
N204 C220 H220 108.3 . . ?
C221 C220 H220 108.3 . . ?
C222 C221 C226 121.1(3) . . ?
C222 C221 C220 117.7(3) . . ?
C226 C221 C220 121.0(3) . . ?
C223 C222 C221 120.2(3) . . ?
C223 C222 H222 119.9 . . ?
C221 C222 H222 119.9 . . ?
C222 C223 C224 120.3(3) . . ?
C222 C223 Br23 118.7(3) . . ?
C224 C223 Br23 121.0(3) . . ?
C225 C224 C223 119.7(3) . . ?
C225 C224 H224 120.2 . . ?
C223 C224 H224 120.2 . . ?
C224 C225 C226 122.0(3) . . ?
C224 C225 H225 119.0 . . ?
C226 C225 H225 119.0 . . ?
O203 C226 C225 122.4(3) . . ?
O203 C226 C221 120.8(3) . . ?
C225 C226 C221 116.8(3) . . ?
H1W1 O1W H1W2 103(6) . . ?
H2W1 O2W H2W2 105(5) . . ?
N1S C10S C11S 179.8(6) . . ?
C10S C11S H11G 109.5 . . ?
C10S C11S H11H 109.5 . . ?
H11G C11S H11H 109.5 . . ?
C10S C11S H11I 109.5 . . ?
H11G C11S H11I 109.5 . . ?
H11H C11S H11I 109.5 . . ?
N2S C20S C21S 178.6(6) . . ?
C20S C21S H21G 109.5 . . ?
C20S C21S H21H 109.5 . . ?
H21G C21S H21H 109.5 . . ?
C20S C21S H21I 109.5 . . ?
H21G C21S H21I 109.5 . . ?
H21H C21S H21I 109.5 . . ?

loop_
_geom_bond_atom_site_label_1
_geom_bond_atom_site_label_2
_geom_bond_distance
_geom_bond_site_symmetry_2
_geom_bond_publ_flag
Cu11 O101 1.917(3) . ?
Cu11 O1 1.929(3) . ?
Cu11 N101 1.950(3) . ?
Cu11 N103 2.098(3) . ?
Cu11 O103 2.249(2) . ?
Cu11 Cu12 2.9806(6) . ?
Cu12 O1 1.908(3) . ?
Cu12 N102 1.944(3) . ?
Cu12 O102 1.955(3) . ?
Cu12 N104 2.159(3) . ?
Cu12 O103 2.243(2) . ?
O101 C100 1.298(4) . ?
O102 C119 1.316(4) . ?
O103 C126 1.309(4) . ?
N101 C106 1.284(5) . ?
N101 C107 1.465(5) . ?
N102 C113 1.294(4) . ?
N102 C112 1.464(5) . ?
N103 C120 1.486(4) . ?
N103 C108 1.489(5) . ?
N103 C109 1.501(5) . ?
N104 C111 1.479(4) . ?
N104 C120 1.494(4) . ?
N104 C110 1.497(5) . ?
O1 H1 0.71(4) . ?
C100 C101 1.416(5) . ?
C100 C105 1.433(5) . ?
C101 C102 1.370(5) . ?
C101 H101 0.9500 . ?
C102 C103 1.394(5) . ?
C102 H102 0.9500 . ?
C103 C104 1.370(5) . ?
C103 Br11 1.909(4) . ?
C104 C105 1.404(5) . ?
C104 H104 0.9500 . ?
C105 C106 1.436(5) . ?
C106 H106 0.9500 . ?
C107 C108 1.512(5) . ?
C107 H10A 0.9900 . ?
C107 H10B 0.9900 . ?
C108 H10C 0.9900 . ?
C108 H10D 0.9900 . ?
C109 C110 1.529(5) . ?
C109 H10E 0.9900 . ?
C109 H10F 0.9900 . ?
C110 H11A 0.9900 . ?
C110 H11B 0.9900 . ?
C111 C112 1.521(5) . ?
C111 H11C 0.9900 . ?
C111 H11D 0.9900 . ?
C112 H11E 0.9900 . ?
C112 H11F 0.9900 . ?
C113 C114 1.434(5) . ?
C113 H113 0.9500 . ?
C114 C115 1.411(5) . ?
C114 C119 1.422(5) . ?
C115 C116 1.362(5) . ?
C115 H115 0.9500 . ?
C116 C117 1.392(6) . ?
C116 Br12 1.904(4) . ?
C117 C118 1.380(5) . ?
C117 H117 0.9500 . ?
C118 C119 1.418(5) . ?
C118 H118 0.9500 . ?
C120 C121 1.496(5) . ?
C120 H120 1.0000 . ?
C121 C122 1.395(5) . ?
C121 C126 1.421(5) . ?
C122 C123 1.377(5) . ?
C122 H122 0.9500 . ?
C123 C124 1.388(5) . ?
C123 Br13 1.912(4) . ?
C124 C125 1.383(5) . ?
C124 H124 0.9500 . ?
C125 C126 1.416(5) . ?
C125 H125 0.9500 . ?
Cu21 O2 1.920(3) . ?
Cu21 N201 1.938(3) . ?
Cu21 O201 1.950(2) . ?
Cu21 N203 2.120(3) . ?
Cu21 O203 2.270(2) . ?
Cu21 Cu22 2.9951(6) . ?
Cu22 O202 1.930(3) . ?
Cu22 N202 1.962(3) . ?
Cu22 O2 2.032(3) . ?
Cu22 N204 2.077(3) . ?
Cu22 O203 2.112(2) . ?
O201 C200 1.310(4) . ?
O202 C219 1.313(4) . ?
O203 C226 1.322(4) . ?
N201 C206 1.285(4) . ?
N201 C207 1.467(4) . ?
N202 C213 1.285(4) . ?
N202 C212 1.466(4) . ?
N203 C220 1.481(4) . ?
N203 C208 1.491(4) . ?
N203 C209 1.492(4) . ?
N204 C211 1.485(4) . ?
N204 C210 1.498(4) . ?
N204 C220 1.499(4) . ?
O2 H2 0.73(4) . ?
C200 C201 1.413(5) . ?
C200 C205 1.423(5) . ?
C201 C202 1.372(5) . ?
C201 H201 0.9500 . ?
C202 C203 1.383(5) . ?
C202 H202 0.9500 . ?
C203 C204 1.373(5) . ?
C203 Br21 1.909(4) . ?
C204 C205 1.407(5) . ?
C204 H204 0.9500 . ?
C205 C206 1.444(5) . ?
C206 H206 0.9500 . ?
C207 C208 1.521(5) . ?
C207 H20A 0.9900 . ?
C207 H20B 0.9900 . ?
C208 H20C 0.9900 . ?
C208 H20D 0.9900 . ?
C209 C210 1.540(5) . ?
C209 H20E 0.9900 . ?
C209 H20F 0.9900 . ?
C210 H21A 0.9900 . ?
C210 H21B 0.9900 . ?
C211 C212 1.509(5) . ?
C211 H21C 0.9900 . ?
C211 H21D 0.9900 . ?
C212 H21E 0.9900 . ?
C212 H21F 0.9900 . ?
C213 C214 1.438(5) . ?
C213 H213 0.9500 . ?
C214 C215 1.409(5) . ?
C214 C219 1.424(5) . ?
C215 C216 1.372(5) . ?
C215 H215 0.9500 . ?
C216 C217 1.391(5) . ?
C216 Br22 1.905(4) . ?
C217 C218 1.379(5) . ?
C217 H217 0.9500 . ?
C218 C219 1.409(5) . ?
C218 H218 0.9500 . ?
C220 C221 1.503(5) . ?
C220 H220 1.0000 . ?
C221 C222 1.389(5) . ?
C221 C226 1.412(5) . ?
C222 C223 1.380(5) . ?
C222 H222 0.9500 . ?
C223 C224 1.385(5) . ?
C223 Br23 1.896(3) . ?
C224 C225 1.381(5) . ?
C224 H224 0.9500 . ?
C225 C226 1.407(5) . ?
C225 H225 0.9500 . ?
O1W H1W1 0.75(6) . ?
O1W H1W2 0.82(6) . ?
O2W H2W1 0.90(5) . ?
O2W H2W2 0.83(6) . ?
N1S C10S 1.130(5) . ?
C10S C11S 1.447(6) . ?
C11S H11G 0.9800 . ?
C11S H11H 0.9800 . ?
C11S H11I 0.9800 . ?
N2S C20S 1.129(6) . ?
C20S C21S 1.449(7) . ?
C21S H21G 0.9800 . ?
C21S H21H 0.9800 . ?
C21S H21I 0.9800 . ?

loop_
_geom_hbond_atom_site_label_D
_geom_hbond_atom_site_label_H
_geom_hbond_atom_site_label_A
_geom_hbond_distance_DH
_geom_hbond_distance_HA
_geom_hbond_distance_DA
_geom_hbond_angle_DHA
_geom_hbond_site_symmetry_A
O1 H1 O1W 0.71(4) 2.46(4) 3.131(5) 158(5) .
O2 H2 O2W 0.73(4) 2.40(4) 3.047(4) 150(4) .
O1W H1W1 O102 0.75(6) 2.15(6) 2.863(4) 160(6) .
O1W H1W2 O2W 0.82(6) 2.06(6) 2.867(5) 166(5) 2_556
O2W H2W1 O201 0.90(5) 1.89(5) 2.789(4) 176(5) .

loop_
_geom_torsion_atom_site_label_1
_geom_torsion_atom_site_label_2
_geom_torsion_atom_site_label_3
_geom_torsion_atom_site_label_4
_geom_torsion
_geom_torsion_site_symmetry_1
_geom_torsion_site_symmetry_2
_geom_torsion_site_symmetry_3
_geom_torsion_site_symmetry_4
_geom_torsion_publ_flag
O101 Cu11 Cu12 O1 -70.32(16) . . . . ?
N101 Cu11 Cu12 O1 166.7(2) . . . . ?
N103 Cu11 Cu12 O1 100.66(16) . . . . ?
O103 Cu11 Cu12 O1 -161.32(16) . . . . ?
O101 Cu11 Cu12 N102 125.57(18) . . . . ?
O1 Cu11 Cu12 N102 -164.1(2) . . . . ?
N101 Cu11 Cu12 N102 2.6(2) . . . . ?
N103 Cu11 Cu12 N102 -63.45(18) . . . . ?
O103 Cu11 Cu12 N102 34.57(18) . . . . ?
O101 Cu11 Cu12 O102 -8.01(12) . . . . ?
O1 Cu11 Cu12 O102 62.31(16) . . . . ?
N101 Cu11 Cu12 O102 -131.00(19) . . . . ?
N103 Cu11 Cu12 O102 162.97(12) . . . . ?
O103 Cu11 Cu12 O102 -99.01(12) . . . . ?
O101 Cu11 Cu12 N104 -172.90(11) . . . . ?
O1 Cu11 Cu12 N104 -102.57(16) . . . . ?
N101 Cu11 Cu12 N104 64.12(19) . . . . ?
N103 Cu11 Cu12 N104 -1.91(12) . . . . ?
O103 Cu11 Cu12 N104 96.11(11) . . . . ?
O101 Cu11 Cu12 O103 91.00(12) . . . . ?
O1 Cu11 Cu12 O103 161.32(16) . . . . ?
N101 Cu11 Cu12 O103 -31.99(19) . . . . ?
N103 Cu11 Cu12 O103 -98.02(12) . . . . ?
O1 Cu11 O101 C100 168.9(3) . . . . ?
N101 Cu11 O101 C100 -2.1(3) . . . . ?
N103 Cu11 O101 C100 74.8(7) . . . . ?
O103 Cu11 O101 C100 -105.3(3) . . . . ?
Cu12 Cu11 O101 C100 -154.9(3) . . . . ?
O1 Cu12 O102 C119 -169.3(3) . . . . ?
N102 Cu12 O102 C119 1.2(3) . . . . ?
N104 Cu12 O102 C119 -74.9(5) . . . . ?
O103 Cu12 O102 C119 103.9(3) . . . . ?
Cu11 Cu12 O102 C119 156.6(3) . . . . ?
O1 Cu12 O103 C126 127.6(3) . . . . ?
N102 Cu12 O103 C126 -44.8(3) . . . . ?
O102 Cu12 O103 C126 -142.1(2) . . . . ?
N104 Cu12 O103 C126 37.5(2) . . . . ?
Cu11 Cu12 O103 C126 115.9(3) . . . . ?
O1 Cu12 O103 Cu11 11.73(10) . . . . ?
N102 Cu12 O103 Cu11 -160.63(10) . . . . ?
O102 Cu12 O103 Cu11 102.04(10) . . . . ?
N104 Cu12 O103 Cu11 -78.34(10) . . . . ?
O101 Cu11 O103 C126 140.3(2) . . . . ?
O1 Cu11 O103 C126 -129.9(2) . . . . ?
N101 Cu11 O103 C126 44.5(2) . . . . ?
N103 Cu11 O103 C126 -39.7(2) . . . . ?
Cu12 Cu11 O103 C126 -118.3(2) . . . . ?
O101 Cu11 O103 Cu12 -101.34(9) . . . . ?
O1 Cu11 O103 Cu12 -11.60(10) . . . . ?
N101 Cu11 O103 Cu12 162.85(10) . . . . ?
N103 Cu11 O103 Cu12 78.63(10) . . . . ?
O101 Cu11 N101 C106 3.8(3) . . . . ?
O1 Cu11 N101 C106 -108.8(8) . . . . ?
N103 Cu11 N101 C106 -164.7(3) . . . . ?
O103 Cu11 N101 C106 106.0(3) . . . . ?
Cu12 Cu11 N101 C106 129.9(3) . . . . ?
O101 Cu11 N101 C107 -179.2(3) . . . . ?
O1 Cu11 N101 C107 68.2(8) . . . . ?
N103 Cu11 N101 C107 12.3(3) . . . . ?
O103 Cu11 N101 C107 -77.0(3) . . . . ?
Cu12 Cu11 N101 C107 -53.1(3) . . . . ?
O1 Cu12 N102 C113 116.3(7) . . . . ?
O102 Cu12 N102 C113 1.7(3) . . . . ?
N104 Cu12 N102 C113 163.0(3) . . . . ?
O103 Cu12 N102 C113 -110.7(3) . . . . ?
Cu11 Cu12 N102 C113 -136.3(3) . . . . ?
O1 Cu12 N102 C112 -63.2(8) . . . . ?
O102 Cu12 N102 C112 -177.8(2) . . . . ?
N104 Cu12 N102 C112 -16.6(2) . . . . ?
O103 Cu12 N102 C112 69.8(2) . . . . ?
Cu11 Cu12 N102 C112 44.1(3) . . . . ?
O101 Cu11 N103 C120 172.2(5) . . . . ?
O1 Cu11 N103 C120 78.1(2) . . . . ?
N101 Cu11 N103 C120 -110.0(2) . . . . ?
O103 Cu11 N103 C120 -7.7(2) . . . . ?
Cu12 Cu11 N103 C120 40.1(2) . . . . ?
O101 Cu11 N103 C108 -63.6(6) . . . . ?
O1 Cu11 N103 C108 -157.8(2) . . . . ?
N101 Cu11 N103 C108 14.2(2) . . . . ?
O103 Cu11 N103 C108 116.5(2) . . . . ?
Cu12 Cu11 N103 C108 164.3(2) . . . . ?
O101 Cu11 N103 C109 56.6(6) . . . . ?
O1 Cu11 N103 C109 -37.6(2) . . . . ?
N101 Cu11 N103 C109 134.3(2) . . . . ?
O103 Cu11 N103 C109 -123.3(2) . . . . ?
Cu12 Cu11 N103 C109 -75.6(2) . . . . ?
O1 Cu12 N104 C111 162.0(2) . . . . ?
N102 Cu12 N104 C111 -10.4(2) . . . . ?
O102 Cu12 N104 C111 67.3(4) . . . . ?
O103 Cu12 N104 C111 -111.6(2) . . . . ?
Cu11 Cu12 N104 C111 -159.8(2) . . . . ?
O1 Cu12 N104 C120 -73.8(2) . . . . ?
N102 Cu12 N104 C120 113.7(2) . . . . ?
O102 Cu12 N104 C120 -168.6(3) . . . . ?
O103 Cu12 N104 C120 12.5(2) . . . . ?
Cu11 Cu12 N104 C120 -35.7(2) . . . . ?
O1 Cu12 N104 C110 40.9(2) . . . . ?
N102 Cu12 N104 C110 -131.5(2) . . . . ?
O102 Cu12 N104 C110 -53.8(4) . . . . ?
O103 Cu12 N104 C110 127.3(2) . . . . ?
Cu11 Cu12 N104 C110 79.1(2) . . . . ?
N102 Cu12 O1 Cu11 120.1(6) . . . . ?
O102 Cu12 O1 Cu11 -125.23(13) . . . . ?
N104 Cu12 O1 Cu11 73.86(13) . . . . ?
O103 Cu12 O1 Cu11 -13.91(12) . . . . ?
O101 Cu11 O1 Cu12 115.06(13) . . . . ?
N101 Cu11 O1 Cu12 -132.1(7) . . . . ?
N103 Cu11 O1 Cu12 -76.65(14) . . . . ?
O103 Cu11 O1 Cu12 13.89(12) . . . . ?
Cu11 O101 C100 C101 179.7(2) . . . . ?
Cu11 O101 C100 C105 0.0(5) . . . . ?
O101 C100 C101 C102 179.0(3) . . . . ?
C105 C100 C101 C102 -1.2(5) . . . . ?
C100 C101 C102 C103 -1.0(6) . . . . ?
C101 C102 C103 C104 2.3(6) . . . . ?
C101 C102 C103 Br11 -176.6(3) . . . . ?
C102 C103 C104 C105 -1.1(6) . . . . ?
Br11 C103 C104 C105 177.8(3) . . . . ?
C103 C104 C105 C100 -1.2(6) . . . . ?
C103 C104 C105 C106 179.2(4) . . . . ?
O101 C100 C105 C104 -177.9(3) . . . . ?
C101 C100 C105 C104 2.4(5) . . . . ?
O101 C100 C105 C106 1.6(6) . . . . ?
C101 C100 C105 C106 -178.2(3) . . . . ?
C107 N101 C106 C105 179.7(4) . . . . ?
Cu11 N101 C106 C105 -3.5(6) . . . . ?
C104 C105 C106 N101 179.8(4) . . . . ?
C100 C105 C106 N101 0.3(6) . . . . ?
C106 N101 C107 C108 141.5(4) . . . . ?
Cu11 N101 C107 C108 -35.6(4) . . . . ?
C120 N103 C108 C107 88.0(4) . . . . ?
C109 N103 C108 C107 -158.7(3) . . . . ?
Cu11 N103 C108 C107 -37.5(3) . . . . ?
N101 C107 C108 N103 48.4(4) . . . . ?
C120 N103 C109 C110 -28.1(4) . . . . ?
C108 N103 C109 C110 -147.8(3) . . . . ?
Cu11 N103 C109 C110 94.8(3) . . . . ?
C111 N104 C110 C109 148.8(3) . . . . ?
C120 N104 C110 C109 29.8(4) . . . . ?
Cu12 N104 C110 C109 -93.5(3) . . . . ?
N103 C109 C110 N104 -1.2(4) . . . . ?
C120 N104 C111 C112 -92.6(4) . . . . ?
C110 N104 C111 C112 154.4(3) . . . . ?
Cu12 N104 C111 C112 34.2(3) . . . . ?
C113 N102 C112 C111 -140.1(3) . . . . ?
Cu12 N102 C112 C111 39.5(3) . . . . ?
N104 C111 C112 N102 -48.3(4) . . . . ?
C112 N102 C113 C114 177.8(3) . . . . ?
Cu12 N102 C113 C114 -1.7(5) . . . . ?
N102 C113 C114 C115 179.1(3) . . . . ?
N102 C113 C114 C119 -1.5(6) . . . . ?
C119 C114 C115 C116 -1.7(5) . . . . ?
C113 C114 C115 C116 177.7(3) . . . . ?
C114 C115 C116 C117 -0.8(6) . . . . ?
C114 C115 C116 Br12 176.9(3) . . . . ?
C115 C116 C117 C118 1.2(6) . . . . ?
Br12 C116 C117 C118 -176.6(3) . . . . ?
C116 C117 C118 C119 1.1(6) . . . . ?
Cu12 O102 C119 C118 176.0(2) . . . . ?
Cu12 O102 C119 C114 -4.1(5) . . . . ?
C117 C118 C119 O102 176.4(3) . . . . ?
C117 C118 C119 C114 -3.5(5) . . . . ?
C115 C114 C119 O102 -176.1(3) . . . . ?
C113 C114 C119 O102 4.5(6) . . . . ?
C115 C114 C119 C118 3.8(5) . . . . ?
C113 C114 C119 C118 -175.6(3) . . . . ?
C108 N103 C120 N104 165.4(3) . . . . ?
C109 N103 C120 N104 47.2(3) . . . . ?
Cu11 N103 C120 N104 -74.1(3) . . . . ?
C108 N103 C120 C121 -69.1(4) . . . . ?
C109 N103 C120 C121 172.6(3) . . . . ?
Cu11 N103 C120 C121 51.4(4) . . . . ?
C111 N104 C120 N103 -167.0(3) . . . . ?
C110 N104 C120 N103 -47.9(3) . . . . ?
Cu12 N104 C120 N103 71.6(3) . . . . ?
C111 N104 C120 C121 65.7(4) . . . . ?
C110 N104 C120 C121 -175.2(3) . . . . ?
Cu12 N104 C120 C121 -55.6(3) . . . . ?
N103 C120 C121 C122 124.4(3) . . . . ?
N104 C120 C121 C122 -117.0(3) . . . . ?
N103 C120 C121 C126 -59.1(4) . . . . ?
N104 C120 C121 C126 59.4(4) . . . . ?
C126 C121 C122 C123 1.5(5) . . . . ?
C120 C121 C122 C123 178.0(3) . . . . ?
C121 C122 C123 C124 0.7(5) . . . . ?
C121 C122 C123 Br13 -177.9(3) . . . . ?
C122 C123 C124 C125 -0.7(5) . . . . ?
Br13 C123 C124 C125 177.9(3) . . . . ?
C123 C124 C125 C126 -1.5(5) . . . . ?
Cu12 O103 C126 C125 131.2(3) . . . . ?
Cu11 O103 C126 C125 -132.3(3) . . . . ?
Cu12 O103 C126 C121 -48.8(4) . . . . ?
Cu11 O103 C126 C121 47.7(4) . . . . ?
C124 C125 C126 O103 -176.4(3) . . . . ?
C124 C125 C126 C121 3.6(5) . . . . ?
C122 C121 C126 O103 176.4(3) . . . . ?
C120 C121 C126 O103 0.1(5) . . . . ?
C122 C121 C126 C125 -3.6(5) . . . . ?
C120 C121 C126 C125 -179.9(3) . . . . ?
O2 Cu21 Cu22 O202 79.31(15) . . . . ?
N201 Cu21 Cu22 O202 -118.55(19) . . . . ?
O201 Cu21 Cu22 O202 3.91(12) . . . . ?
N203 Cu21 Cu22 O202 179.51(12) . . . . ?
O203 Cu21 Cu22 O202 -82.48(12) . . . . ?
O2 Cu21 Cu22 N202 -85.2(3) . . . . ?
N201 Cu21 Cu22 N202 76.9(3) . . . . ?
O201 Cu21 Cu22 N202 -160.6(3) . . . . ?
N203 Cu21 Cu22 N202 15.0(3) . . . . ?
O203 Cu21 Cu22 N202 113.0(3) . . . . ?
N201 Cu21 Cu22 O2 162.1(2) . . . . ?
O201 Cu21 Cu22 O2 -75.40(15) . . . . ?
N203 Cu21 Cu22 O2 100.20(15) . . . . ?
O203 Cu21 Cu22 O2 -161.79(15) . . . . ?
O2 Cu21 Cu22 N204 -99.46(15) . . . . ?
N201 Cu21 Cu22 N204 62.68(19) . . . . ?
O201 Cu21 Cu22 N204 -174.86(11) . . . . ?
N203 Cu21 Cu22 N204 0.74(11) . . . . ?
O203 Cu21 Cu22 N204 98.75(12) . . . . ?
O2 Cu21 Cu22 O203 161.79(15) . . . . ?
N201 Cu21 Cu22 O203 -36.06(19) . . . . ?
O201 Cu21 Cu22 O203 86.39(11) . . . . ?
N203 Cu21 Cu22 O203 -98.00(11) . . . . ?
O2 Cu21 O201 C200 146.6(3) . . . . ?
N201 Cu21 O201 C200 -18.9(3) . . . . ?
N203 Cu21 O201 C200 39.1(9) . . . . ?
O203 Cu21 O201 C200 -127.5(3) . . . . ?
Cu22 Cu21 O201 C200 -172.8(3) . . . . ?
N202 Cu22 O202 C219 -11.5(3) . . . . ?
O2 Cu22 O202 C219 -148.4(3) . . . . ?
N204 Cu22 O202 C219 -23.6(17) . . . . ?
O203 Cu22 O202 C219 124.2(3) . . . . ?
Cu21 Cu22 O202 C219 172.9(3) . . . . ?
O202 Cu22 O203 C226 -136.1(2) . . . . ?
N202 Cu22 O203 C226 -39.5(3) . . . . ?
O2 Cu22 O203 C226 130.0(2) . . . . ?
N204 Cu22 O203 C226 41.6(2) . . . . ?
Cu21 Cu22 O203 C226 118.6(2) . . . . ?
O202 Cu22 O203 Cu21 105.30(9) . . . . ?
N202 Cu22 O203 Cu21 -158.13(13) . . . . ?
O2 Cu22 O203 Cu21 11.44(10) . . . . ?
N204 Cu22 O203 Cu21 -76.97(9) . . . . ?
O2 Cu21 O203 C226 -130.6(2) . . . . ?
N201 Cu21 O203 C226 42.8(2) . . . . ?
O201 Cu21 O203 C226 137.4(2) . . . . ?
N203 Cu21 O203 C226 -40.7(2) . . . . ?
Cu22 Cu21 O203 C226 -118.5(2) . . . . ?
O2 Cu21 O203 Cu22 -12.14(10) . . . . ?
N201 Cu21 O203 Cu22 161.23(10) . . . . ?
O201 Cu21 O203 Cu22 -104.14(9) . . . . ?
N203 Cu21 O203 Cu22 77.75(10) . . . . ?
O2 Cu21 N201 C206 -87.5(6) . . . . ?
O201 Cu21 N201 C206 18.6(3) . . . . ?
N203 Cu21 N201 C206 -154.4(3) . . . . ?
O203 Cu21 N201 C206 118.7(3) . . . . ?
Cu22 Cu21 N201 C206 144.5(2) . . . . ?
O2 Cu21 N201 C207 85.1(5) . . . . ?
O201 Cu21 N201 C207 -168.8(2) . . . . ?
N203 Cu21 N201 C207 18.2(2) . . . . ?
O203 Cu21 N201 C207 -68.7(2) . . . . ?
Cu22 Cu21 N201 C207 -42.9(3) . . . . ?
O202 Cu22 N202 C213 7.2(3) . . . . ?
O2 Cu22 N202 C213 105.3(3) . . . . ?
N204 Cu22 N202 C213 -173.7(3) . . . . ?
O203 Cu22 N202 C213 -89.9(3) . . . . ?
Cu21 Cu22 N202 C213 172.1(2) . . . . ?
O202 Cu22 N202 C212 -175.8(2) . . . . ?
O2 Cu22 N202 C212 -77.7(3) . . . . ?
N204 Cu22 N202 C212 3.3(2) . . . . ?
O203 Cu22 N202 C212 87.1(3) . . . . ?
Cu21 Cu22 N202 C212 -10.8(5) . . . . ?
O2 Cu21 N203 C220 78.5(2) . . . . ?
N201 Cu21 N203 C220 -115.4(2) . . . . ?
O201 Cu21 N203 C220 -173.9(7) . . . . ?
O203 Cu21 N203 C220 -7.1(2) . . . . ?
Cu22 Cu21 N203 C220 37.1(2) . . . . ?
O2 Cu21 N203 C208 -157.2(2) . . . . ?
N201 Cu21 N203 C208 8.9(2) . . . . ?
O201 Cu21 N203 C208 -49.5(8) . . . . ?
O203 Cu21 N203 C208 117.3(2) . . . . ?
Cu22 Cu21 N203 C208 161.5(2) . . . . ?
O2 Cu21 N203 C209 -36.5(2) . . . . ?
N201 Cu21 N203 C209 129.6(2) . . . . ?
O201 Cu21 N203 C209 71.2(8) . . . . ?
O203 Cu21 N203 C209 -122.0(2) . . . . ?
Cu22 Cu21 N203 C209 -77.8(2) . . . . ?
O202 Cu22 N204 C211 35.5(16) . . . . ?
N202 Cu22 N204 C211 23.3(2) . . . . ?
O2 Cu22 N204 C211 160.5(2) . . . . ?
O203 Cu22 N204 C211 -112.4(2) . . . . ?
Cu21 Cu22 N204 C211 -160.7(2) . . . . ?
O202 Cu22 N204 C210 -86.2(16) . . . . ?
N202 Cu22 N204 C210 -98.4(2) . . . . ?
O2 Cu22 N204 C210 38.8(2) . . . . ?
O203 Cu22 N204 C210 125.9(2) . . . . ?
Cu21 Cu22 N204 C210 77.6(2) . . . . ?
O202 Cu22 N204 C220 157.4(14) . . . . ?
N202 Cu22 N204 C220 145.2(2) . . . . ?
O2 Cu22 N204 C220 -77.6(2) . . . . ?
O203 Cu22 N204 C220 9.5(2) . . . . ?
Cu21 Cu22 N204 C220 -38.8(2) . . . . ?
N201 Cu21 O2 Cu22 -142.4(4) . . . . ?
O201 Cu21 O2 Cu22 111.64(12) . . . . ?
N203 Cu21 O2 Cu22 -76.18(12) . . . . ?
O203 Cu21 O2 Cu22 12.74(11) . . . . ?
O202 Cu22 O2 Cu21 -106.93(12) . . . . ?
N202 Cu22 O2 Cu21 155.65(13) . . . . ?
N204 Cu22 O2 Cu21 76.58(13) . . . . ?
O203 Cu22 O2 Cu21 -13.69(11) . . . . ?
Cu21 O201 C200 C201 -169.0(2) . . . . ?
Cu21 O201 C200 C205 9.8(5) . . . . ?
O201 C200 C201 C202 175.1(3) . . . . ?
C205 C200 C201 C202 -3.8(5) . . . . ?
C200 C201 C202 C203 0.4(6) . . . . ?
C201 C202 C203 C204 3.2(6) . . . . ?
C201 C202 C203 Br21 -177.4(3) . . . . ?
C202 C203 C204 C205 -3.3(6) . . . . ?
Br21 C203 C204 C205 177.4(3) . . . . ?
C203 C204 C205 C200 -0.2(5) . . . . ?
C203 C204 C205 C206 177.9(3) . . . . ?
O201 C200 C205 C204 -175.2(3) . . . . ?
C201 C200 C205 C204 3.7(5) . . . . ?
O201 C200 C205 C206 6.8(6) . . . . ?
C201 C200 C205 C206 -174.4(3) . . . . ?
C207 N201 C206 C205 178.3(3) . . . . ?
Cu21 N201 C206 C205 -9.6(5) . . . . ?
C204 C205 C206 N201 175.0(3) . . . . ?
C200 C205 C206 N201 -7.0(6) . . . . ?
C206 N201 C207 C208 132.0(3) . . . . ?
Cu21 N201 C207 C208 -41.0(3) . . . . ?
C220 N203 C208 C207 93.2(3) . . . . ?
C209 N203 C208 C207 -154.2(3) . . . . ?
Cu21 N203 C208 C207 -33.2(3) . . . . ?
N201 C207 C208 N203 48.7(4) . . . . ?
C220 N203 C209 C210 -32.5(3) . . . . ?
C208 N203 C209 C210 -151.5(3) . . . . ?
Cu21 N203 C209 C210 90.5(3) . . . . ?
C211 N204 C210 C209 144.1(3) . . . . ?
C220 N204 C210 C209 25.6(3) . . . . ?
Cu22 N204 C210 C209 -99.0(3) . . . . ?
N203 C209 C210 N204 4.1(4) . . . . ?
C210 N204 C211 C212 74.6(4) . . . . ?
C220 N204 C211 C212 -171.2(3) . . . . ?
Cu22 N204 C211 C212 -45.3(3) . . . . ?
C213 N202 C212 C211 148.2(3) . . . . ?
Cu22 N202 C212 C211 -29.0(3) . . . . ?
N204 C211 C212 N202 49.5(4) . . . . ?
C212 N202 C213 C214 -179.8(3) . . . . ?
Cu22 N202 C213 C214 -2.9(5) . . . . ?
N202 C213 C214 C215 -179.7(3) . . . . ?
N202 C213 C214 C219 -0.6(6) . . . . ?
C219 C214 C215 C216 1.2(5) . . . . ?
C213 C214 C215 C216 -179.7(3) . . . . ?
C214 C215 C216 C217 2.0(5) . . . . ?
C214 C215 C216 Br22 -177.3(3) . . . . ?
C215 C216 C217 C218 -2.3(6) . . . . ?
Br22 C216 C217 C218 177.0(3) . . . . ?
C216 C217 C218 C219 -0.6(6) . . . . ?
Cu22 O202 C219 C218 -169.4(3) . . . . ?
Cu22 O202 C219 C214 11.5(5) . . . . ?
C217 C218 C219 O202 -175.5(4) . . . . ?
C217 C218 C219 C214 3.6(6) . . . . ?
C215 C214 C219 O202 175.3(3) . . . . ?
C213 C214 C219 O202 -3.8(6) . . . . ?
C215 C214 C219 C218 -3.8(5) . . . . ?
C213 C214 C219 C218 177.1(3) . . . . ?
C208 N203 C220 N204 167.0(3) . . . . ?
C209 N203 C220 N204 48.8(3) . . . . ?
Cu21 N203 C220 N204 -71.6(3) . . . . ?
C208 N203 C220 C221 -69.5(4) . . . . ?
C209 N203 C220 C221 172.3(3) . . . . ?
Cu21 N203 C220 C221 51.9(4) . . . . ?
C211 N204 C220 N203 -166.9(3) . . . . ?
C210 N204 C220 N203 -46.5(3) . . . . ?
Cu22 N204 C220 N203 73.9(3) . . . . ?
C211 N204 C220 C221 67.0(4) . . . . ?
C210 N204 C220 C221 -172.5(3) . . . . ?
Cu22 N204 C220 C221 -52.1(3) . . . . ?
N203 C220 C221 C222 122.5(3) . . . . ?
N204 C220 C221 C222 -120.5(3) . . . . ?
N203 C220 C221 C226 -61.7(4) . . . . ?
N204 C220 C221 C226 55.3(4) . . . . ?
C226 C221 C222 C223 0.6(5) . . . . ?
C220 C221 C222 C223 176.4(3) . . . . ?
C221 C222 C223 C224 0.2(5) . . . . ?
C221 C222 C223 Br23 -178.3(3) . . . . ?
C222 C223 C224 C225 -0.5(5) . . . . ?
Br23 C223 C224 C225 177.9(3) . . . . ?
C223 C224 C225 C226 0.0(5) . . . . ?
Cu22 O203 C226 C225 126.7(3) . . . . ?
Cu21 O203 C226 C225 -133.2(3) . . . . ?
Cu22 O203 C226 C221 -53.3(4) . . . . ?
Cu21 O203 C226 C221 46.9(4) . . . . ?
C224 C225 C226 O203 -179.2(3) . . . . ?
C224 C225 C226 C221 0.7(5) . . . . ?
C222 C221 C226 O203 178.9(3) . . . . ?
C220 C221 C226 O203 3.2(5) . . . . ?
C222 C221 C226 C225 -1.1(5) . . . . ?
C220 C221 C226 C225 -176.7(3) . . . . ?
